data_7054691
loop_
_publ_author_name
'M. B. Reddy, Madhusudana'
'Basuroy, K.'
'Chandrappa, S.'
'Dinesh, B.'
'Vasantha, B.'
'A. Venkatesha, Manjunath'
'Balaram, P.'

_publ_section_title
;
 Structural characterization of folded and extended conformations in
 peptides containing \g amino acids with proteinogenic side chains:
 crystal structures of \gn, (\a\g)nand \g\g\d\g sequences
;
_journal_issue 5
_journal_name_full 'New J. Chem.'
_journal_page_first 3319
_journal_paper_doi 10.1039/C5NJ00132C
_journal_volume 39
_journal_year 2015
_chemical_formula_moiety 'C27 H52 N4 O5'
_chemical_formula_sum 'C27 H52 N4 O5'
_chemical_formula_weight 512.73
_chemical_name_common Boc-[Gamma-R-Val]3-NHMe
_chemical_name_systematic
; 
 t-Butyloxycarbonyl-[R-gamma-valyl]3-N-methyl amide   
;
_space_group_IT_number 4
_symmetry_cell_setting monoclinic
_symmetry_space_group_name_Hall 'P 2yb'
_symmetry_space_group_name_H-M 'P 1 21 1'
_atom_sites_solution_hydrogens geom
_atom_sites_solution_primary direct
_atom_sites_solution_secondary difmap
_audit_creation_method SHELXL-97
_audit_update_record
;
2014-12-10 deposited with the CCDC.
2015-02-18 downloaded from the CCDC.
;
_cell_angle_alpha 90.00
_cell_angle_beta 93.452(18)
_cell_angle_gamma 90.00
_cell_formula_units_Z 2
_cell_length_a 5.0056(14)
_cell_length_b 15.829(4)
_cell_length_c 20.317(5)
_cell_measurement_temperature 296(2)
_cell_volume 1606.9(7)
_computing_data_collection SMART
_computing_data_reduction SAINT
_computing_structure_refinement 'SHELXL-97 (Sheldrick, 1997)'
_computing_structure_solution 'SHELXD (Schneider and Sheldrick, 2002)'
_diffrn_ambient_temperature 296(2)
_diffrn_measured_fraction_theta_full 0.976
_diffrn_measured_fraction_theta_max 0.976
_diffrn_measurement_device_type 'Bruker Axs Kappa ApexII CCD with Mo source'
_diffrn_measurement_method 'omega and phi scan'
_diffrn_radiation_monochromator graphite
_diffrn_radiation_source 'fine-focus sealed tube'
_diffrn_radiation_type MoK\a
_diffrn_radiation_wavelength 0.71073
_diffrn_reflns_av_R_equivalents 0.0918
_diffrn_reflns_av_sigmaI/netI 0.2481
_diffrn_reflns_limit_h_max 5
_diffrn_reflns_limit_h_min -7
_diffrn_reflns_limit_k_max 22
_diffrn_reflns_limit_k_min -22
_diffrn_reflns_limit_l_max 28
_diffrn_reflns_limit_l_min -27
_diffrn_reflns_number 14463
_diffrn_reflns_theta_full 30.06
_diffrn_reflns_theta_max 30.06
_diffrn_reflns_theta_min 1.63
_exptl_absorpt_coefficient_mu 0.073
_exptl_absorpt_correction_type none
_exptl_crystal_colour colourless
_exptl_crystal_density_diffrn 1.060
_exptl_crystal_density_method 'not measured'
_exptl_crystal_description 'rectangular block'
_exptl_crystal_F_000 564
_exptl_crystal_size_max 0.20
_exptl_crystal_size_mid 0.15
_exptl_crystal_size_min 0.07
_refine_diff_density_max 0.313
_refine_diff_density_min -0.280
_refine_diff_density_rms 0.064
_refine_ls_abs_structure_details 'Flack H D (1983), Acta Cryst. A39, 876-881'
_refine_ls_abs_structure_Flack -1(4)
_refine_ls_extinction_method none
_refine_ls_goodness_of_fit_ref 1.087
_refine_ls_hydrogen_treatment mixed
_refine_ls_matrix_type full
_refine_ls_number_parameters 325
_refine_ls_number_reflns 8798
_refine_ls_number_restraints 1
_refine_ls_restrained_S_all 1.087
_refine_ls_R_factor_all 0.3121
_refine_ls_R_factor_gt 0.1433
_refine_ls_shift/su_max 0.001
_refine_ls_shift/su_mean 0.000
_refine_ls_structure_factor_coef Fsqd
_refine_ls_weighting_details 'calc w=1/[\s^2^(Fo^2^)+(0.1327P)^2^+0.4518P] where P=(Fo^2^+2Fc^2^)/3'
_refine_ls_weighting_scheme calc
_refine_ls_wR_factor_gt 0.3135
_refine_ls_wR_factor_ref 0.3742
_reflns_number_gt 2846
_reflns_number_total 8798
_reflns_threshold_expression >2sigma(I)
_cod_data_source_file c5nj00132c2.cif
_cod_data_source_block GV3
_cod_depositor_comments
;
The following automatic conversions were performed:

'_symmetry_cell_setting' value 'Monoclinic' changed to 'monoclinic'
according to
/usr/data/users/saulius/crontab/automatic-downloads/rss-feeds/RSC/lib/dictionaries/cif_core.dic
dictionary named 'cif_core.dic' version 2.4.2 from 2011-04-26.

Automatic conversion script
Id: cif_fix_values 3008 2015-01-20 13:52:24Z robertas 

 Adding full bibliography for 7054687--7054695.cif.
;
_cod_original_sg_symbol_H-M P21
_cod_database_code 7054691

loop_
_symmetry_equiv_pos_as_xyz
'x, y, z'
'-x, y+1/2, -z'

loop_
_atom_site_label
_atom_site_type_symbol
_atom_site_fract_x
_atom_site_fract_y
_atom_site_fract_z
_atom_site_U_iso_or_equiv
_atom_site_adp_type
_atom_site_occupancy
_atom_site_symmetry_multiplicity
_atom_site_calc_flag
_atom_site_refinement_flags
O O 0.1630(9) 0.9959(4) 0.8822(3) 0.0601(17) Uani 1 1 d .
N2 N 0.2808(11) 1.1226(4) 1.2041(3) 0.0502(17) Uani 1 1 d .
H2 H 0.4430 1.1295 1.1934 0.060 Uiso 1 1 calc R
N3 N 0.1876(10) 1.3610(4) 1.3915(3) 0.0477(17) Uani 1 1 d .
H3 H 0.0212 1.3517 1.3811 0.057 Uiso 1 1 calc R
N1 N 0.0591(11) 1.1072(5) 0.9406(3) 0.0520(19) Uani 1 1 d .
H1 H -0.0968 1.0842 0.9390 0.062 Uiso 1 1 calc R
O1 O -0.1522(9) 1.1291(5) 1.1671(3) 0.073(2) Uani 1 1 d .
O3 O -0.0065(10) 1.2668(4) 1.6109(3) 0.0695(18) Uani 1 1 d .
C3G C 0.2565(14) 1.4209(5) 1.4455(4) 0.044(2) Uani 1 1 d .
H3G H 0.4518 1.4265 1.4487 0.053 Uiso 1 1 calc R
C2B C 0.3675(14) 1.1696(5) 1.3192(3) 0.0450(19) Uani 1 1 d .
H2B1 H 0.3414 1.1535 1.3644 0.054 Uiso 1 1 calc R
H2B2 H 0.5586 1.1704 1.3136 0.054 Uiso 1 1 calc R
O0 O 0.4939(10) 1.0841(5) 0.9241(4) 0.080(2) Uani 1 1 d .
C2 C 0.3691(15) 1.3205(5) 1.3579(4) 0.046(2) Uani 1 1 d .
O2 O 0.6116(9) 1.3316(4) 1.3676(3) 0.0674(18) Uani 1 1 d .
C2G C 0.2373(15) 1.1036(5) 1.2731(4) 0.046(2) Uani 1 1 d .
H2G H 0.0440 1.1057 1.2782 0.055 Uiso 1 1 calc R
C1 C 0.0852(14) 1.1300(6) 1.1564(4) 0.049(2) Uani 1 1 d .
C3 C 0.2364(17) 1.2710(5) 1.5976(4) 0.053(2) Uani 1 1 d .
N4 N 0.4331(12) 1.2531(5) 1.6388(4) 0.0580(19) Uani 1 1 d .
H4 H 0.5930 1.2587 1.6262 0.070 Uiso 1 1 calc R
C3A C 0.3041(16) 1.3002(5) 1.5295(4) 0.056(2) Uani 1 1 d .
H3A1 H 0.2441 1.2580 1.4974 0.067 Uiso 1 1 calc R
H3A2 H 0.4969 1.3052 1.5282 0.067 Uiso 1 1 calc R
C1B C 0.0052(14) 1.1902(6) 1.0414(3) 0.048(2) Uani 1 1 d .
H1B1 H 0.0042 1.2473 1.0588 0.058 Uiso 1 1 calc R
H1B2 H -0.1767 1.1690 1.0406 0.058 Uiso 1 1 calc R
C2A C 0.2554(14) 1.2584(5) 1.3072(4) 0.048(2) Uani 1 1 d .
H2A1 H 0.2975 1.2772 1.2636 0.057 Uiso 1 1 calc R
H2A2 H 0.0621 1.2569 1.3087 0.057 Uiso 1 1 calc R
C3B C 0.1746(15) 1.3852(5) 1.5107(4) 0.052(2) Uani 1 1 d .
H3B1 H -0.0183 1.3785 1.5085 0.062 Uiso 1 1 calc R
H3B2 H 0.2213 1.4257 1.5453 0.062 Uiso 1 1 calc R
C3D C 0.140(2) 1.5094(6) 1.4299(4) 0.067(3) Uani 1 1 d .
H3D H -0.0551 1.5047 1.4305 0.080 Uiso 1 1 calc R
C1A C 0.1802(15) 1.1357(7) 1.0873(4) 0.061(2) Uani 1 1 d .
H1A1 H 0.1873 1.0793 1.0689 0.073 Uiso 1 1 calc R
H1A2 H 0.3606 1.1584 1.0895 0.073 Uiso 1 1 calc R
C1G C 0.0937(14) 1.1933(6) 0.9707(4) 0.052(2) Uani 1 1 d .
H1G H 0.2852 1.2067 0.9729 0.062 Uiso 1 1 calc R
C0 C 0.2592(14) 1.0655(6) 0.9164(4) 0.050(2) Uani 1 1 d .
C2T C 0.1652(18) 0.8778(7) 0.8131(6) 0.089(4) Uani 1 1 d .
H2T1 H 0.0732 0.8466 0.8453 0.134 Uiso 1 1 calc R
H2T2 H 0.2696 0.8397 0.7883 0.134 Uiso 1 1 calc R
H2T3 H 0.0370 0.9062 0.7839 0.134 Uiso 1 1 calc R
C4T C 0.3466(14) 0.9419(6) 0.8473(4) 0.052(2) Uani 1 1 d .
C3T C 0.4917(17) 0.9918(7) 0.7972(5) 0.076(3) Uani 1 1 d .
H3T1 H 0.3636 1.0184 0.7668 0.114 Uiso 1 1 calc R
H3T2 H 0.6032 0.9546 0.7736 0.114 Uiso 1 1 calc R
H3T3 H 0.6007 1.0343 0.8193 0.114 Uiso 1 1 calc R
C1D C -0.050(2) 1.2585(7) 0.9258(5) 0.075(3) Uani 1 1 d .
H1D H -0.2427 1.2491 0.9270 0.090 Uiso 1 1 calc R
C2D C 0.333(3) 1.0128(6) 1.2910(5) 0.087(3) Uani 1 1 d .
H2D H 0.5286 1.0127 1.2923 0.104 Uiso 1 1 calc R
C3E2 C 0.201(3) 1.5406(8) 1.3627(6) 0.118(5) Uani 1 1 d .
H3E1 H 0.1192 1.5948 1.3550 0.176 Uiso 1 1 calc R
H3E2 H 0.1312 1.5014 1.3299 0.176 Uiso 1 1 calc R
H3E3 H 0.3911 1.5454 1.3600 0.176 Uiso 1 1 calc R
C3E1 C 0.231(3) 1.5739(7) 1.4833(6) 0.114(5) Uani 1 1 d .
H3E4 H 0.1869 1.5533 1.5257 0.171 Uiso 1 1 calc R
H3E5 H 0.1417 1.6268 1.4746 0.171 Uiso 1 1 calc R
H3E6 H 0.4209 1.5819 1.4829 0.171 Uiso 1 1 calc R
C1T C 0.5384(17) 0.8971(7) 0.8970(5) 0.077(3) Uani 1 1 d .
H1T1 H 0.4378 0.8664 0.9279 0.116 Uiso 1 1 calc R
H1T2 H 0.6494 0.9381 0.9202 0.116 Uiso 1 1 calc R
H1T3 H 0.6489 0.8586 0.8742 0.116 Uiso 1 1 calc R
C4 C 0.400(2) 1.2235(8) 1.7064(4) 0.083(3) Uani 1 1 d .
H4A H 0.5723 1.2136 1.7282 0.125 Uiso 1 1 calc R
H4B H 0.2986 1.1719 1.7050 0.125 Uiso 1 1 calc R
H4C H 0.3063 1.2656 1.7301 0.125 Uiso 1 1 calc R
C1E2 C 0.028(3) 1.2467(9) 0.8544(5) 0.128(5) Uani 1 1 d .
H1E1 H -0.0182 1.1905 0.8399 0.192 Uiso 1 1 calc R
H1E2 H 0.2169 1.2552 0.8522 0.192 Uiso 1 1 calc R
H1E3 H -0.0671 1.2870 0.8265 0.192 Uiso 1 1 calc R
C2E1 C 0.234(5) 0.9485(9) 1.2401(8) 0.214(11) Uani 1 1 d .
H2E1 H 0.2918 0.9645 1.1977 0.321 Uiso 1 1 calc R
H2E2 H 0.0426 0.9460 1.2386 0.321 Uiso 1 1 calc R
H2E3 H 0.3067 0.8940 1.2519 0.321 Uiso 1 1 calc R
C1E1 C 0.009(3) 1.3472(8) 0.9487(6) 0.109(4) Uani 1 1 d .
H1E4 H -0.0864 1.3863 0.9199 0.164 Uiso 1 1 calc R
H1E5 H 0.1980 1.3578 0.9479 0.164 Uiso 1 1 calc R
H1E6 H -0.0458 1.3541 0.9928 0.164 Uiso 1 1 calc R
C2E2 C 0.253(4) 0.9885(9) 1.3573(7) 0.140(6) Uani 1 1 d .
H2E4 H 0.3143 1.0305 1.3888 0.209 Uiso 1 1 calc R
H2E5 H 0.3304 0.9348 1.3693 0.209 Uiso 1 1 calc R
H2E6 H 0.0611 0.9845 1.3568 0.209 Uiso 1 1 calc R

loop_
_atom_site_aniso_label
_atom_site_aniso_U_11
_atom_site_aniso_U_22
_atom_site_aniso_U_33
_atom_site_aniso_U_23
_atom_site_aniso_U_13
_atom_site_aniso_U_12
O 0.034(2) 0.076(4) 0.071(4) -0.033(4) 0.015(3) 0.000(3)
N2 0.038(3) 0.058(5) 0.055(4) -0.012(4) 0.000(3) 0.006(3)
N3 0.029(3) 0.052(5) 0.062(5) 0.001(4) 0.010(3) 0.008(3)
N1 0.033(3) 0.080(6) 0.044(4) -0.014(4) 0.009(3) -0.003(3)
O1 0.032(3) 0.121(6) 0.067(4) 0.014(4) 0.013(3) 0.002(3)
O3 0.048(3) 0.079(5) 0.083(5) 0.012(4) 0.015(3) -0.006(3)
C3G 0.046(4) 0.048(5) 0.039(5) -0.005(4) 0.003(3) -0.002(4)
C2B 0.063(4) 0.047(5) 0.026(4) -0.011(4) 0.007(3) 0.011(4)
O0 0.031(3) 0.105(6) 0.104(5) -0.034(4) 0.007(3) -0.009(3)
C2 0.052(4) 0.051(5) 0.035(5) 0.003(4) 0.011(3) 0.010(4)
O2 0.026(2) 0.079(5) 0.098(5) -0.024(4) 0.009(3) -0.002(3)
C2G 0.059(4) 0.046(5) 0.033(5) -0.002(4) 0.008(3) 0.004(4)
C1 0.049(4) 0.065(6) 0.035(5) -0.005(4) 0.005(4) 0.001(4)
C3 0.063(5) 0.037(5) 0.062(6) 0.003(4) 0.024(5) -0.010(4)
N4 0.039(3) 0.064(5) 0.071(5) 0.008(4) 0.001(3) 0.006(3)
C3A 0.064(5) 0.046(5) 0.058(6) 0.004(4) 0.014(4) 0.004(4)
C1B 0.048(4) 0.075(6) 0.021(4) -0.008(4) 0.009(3) 0.002(4)
C2A 0.055(4) 0.046(5) 0.043(5) -0.010(4) 0.009(4) 0.000(4)
C3B 0.059(4) 0.050(6) 0.048(5) 0.002(4) 0.015(4) 0.004(4)
C3D 0.097(7) 0.048(6) 0.056(6) -0.002(5) 0.005(5) 0.004(5)
C1A 0.050(4) 0.083(7) 0.051(6) 0.004(5) 0.010(4) 0.007(5)
C1G 0.045(4) 0.073(7) 0.037(5) -0.009(5) 0.006(3) 0.005(4)
C0 0.037(4) 0.067(6) 0.047(5) -0.007(4) 0.015(3) 0.002(4)
C2T 0.063(5) 0.088(9) 0.118(9) -0.055(7) 0.016(6) 0.001(5)
C4T 0.039(4) 0.056(5) 0.061(6) -0.011(5) 0.014(4) 0.000(4)
C3T 0.062(5) 0.087(8) 0.081(7) 0.007(6) 0.019(5) -0.004(5)
C1D 0.091(6) 0.084(8) 0.053(6) -0.002(6) 0.012(5) -0.015(6)
C2D 0.138(9) 0.040(6) 0.080(8) 0.010(6) -0.014(7) 0.001(6)
C3E2 0.190(14) 0.080(9) 0.088(9) 0.015(7) 0.047(9) 0.018(9)
C3E1 0.192(14) 0.051(8) 0.099(10) -0.008(7) 0.005(9) 0.014(8)
C1T 0.060(5) 0.096(8) 0.078(7) 0.030(6) 0.015(5) 0.005(5)
C4 0.086(7) 0.114(10) 0.052(6) 0.017(6) 0.022(5) -0.005(6)
C1E2 0.218(15) 0.115(12) 0.052(7) 0.012(7) 0.016(8) 0.036(11)
C2E1 0.44(3) 0.041(8) 0.146(15) -0.027(9) -0.072(19) 0.013(14)
C1E1 0.147(11) 0.088(10) 0.094(9) -0.003(8) 0.020(8) -0.002(8)
C2E2 0.246(18) 0.075(9) 0.093(10) 0.031(8) -0.024(11) -0.008(11)

loop_
_atom_type_symbol
_atom_type_description
_atom_type_scat_dispersion_real
_atom_type_scat_dispersion_imag
_atom_type_scat_source
C C 0.0033 0.0016 'International Tables Vol C Tables 4.2.6.8 and 6.1.1.4'
H H 0.0000 0.0000 'International Tables Vol C Tables 4.2.6.8 and 6.1.1.4'
N N 0.0061 0.0033 'International Tables Vol C Tables 4.2.6.8 and 6.1.1.4'
O O 0.0106 0.0060 'International Tables Vol C Tables 4.2.6.8 and 6.1.1.4'

loop_
_geom_angle_atom_site_label_1
_geom_angle_atom_site_label_2
_geom_angle_atom_site_label_3
_geom_angle
C0 O C4T 120.1(5)
C1 N2 C2G 124.5(6)
C1 N2 H2 117.7
C2G N2 H2 117.7
C2 N3 C3G 123.6(6)
C2 N3 H3 118.2
C3G N3 H3 118.2
C0 N1 C1G 122.3(6)
C0 N1 H1 118.8
C1G N1 H1 118.8
N3 C3G C3B 110.3(7)
N3 C3G C3D 111.3(6)
C3B C3G C3D 113.5(6)
N3 C3G H3G 107.2
C3B C3G H3G 107.2
C3D C3G H3G 107.2
C2A C2B C2G 113.2(6)
C2A C2B H2B1 108.9
C2G C2B H2B1 108.9
C2A C2B H2B2 108.9
C2G C2B H2B2 108.9
H2B1 C2B H2B2 107.8
O2 C2 N3 123.1(7)
O2 C2 C2A 121.9(7)
N3 C2 C2A 114.9(7)
N2 C2G C2B 111.4(7)
N2 C2G C2D 110.7(7)
C2B C2G C2D 112.2(7)
N2 C2G H2G 107.4
C2B C2G H2G 107.4
C2D C2G H2G 107.4
O1 C1 N2 123.1(7)
O1 C1 C1A 122.0(7)
N2 C1 C1A 114.8(6)
O3 C3 N4 123.9(8)
O3 C3 C3A 118.9(8)
N4 C3 C3A 117.2(7)
C3 N4 C4 123.6(7)
C3 N4 H4 118.2
C4 N4 H4 118.2
C3 C3A C3B 112.4(7)
C3 C3A H3A1 109.1
C3B C3A H3A1 109.1
C3 C3A H3A2 109.1
C3B C3A H3A2 109.1
H3A1 C3A H3A2 107.9
C1A C1B C1G 114.1(6)
C1A C1B H1B1 108.7
C1G C1B H1B1 108.7
C1A C1B H1B2 108.7
C1G C1B H1B2 108.7
H1B1 C1B H1B2 107.6
C2 C2A C2B 111.7(6)
C2 C2A H2A1 109.3
C2B C2A H2A1 109.3
C2 C2A H2A2 109.3
C2B C2A H2A2 109.3
H2A1 C2A H2A2 107.9
C3G C3B C3A 114.4(6)
C3G C3B H3B1 108.7
C3A C3B H3B1 108.7
C3G C3B H3B2 108.7
C3A C3B H3B2 108.7
H3B1 C3B H3B2 107.6
C3E2 C3D C3G 112.9(8)
C3E2 C3D C3E1 110.9(10)
C3G C3D C3E1 111.5(8)
C3E2 C3D H3D 107.1
C3G C3D H3D 107.1
C3E1 C3D H3D 107.1
C1 C1A C1B 113.9(6)
C1 C1A H1A1 108.8
C1B C1A H1A1 108.8
C1 C1A H1A2 108.8
C1B C1A H1A2 108.8
H1A1 C1A H1A2 107.7
N1 C1G C1B 108.7(7)
N1 C1G C1D 109.3(7)
C1B C1G C1D 115.5(6)
N1 C1G H1G 107.7
C1B C1G H1G 107.7
C1D C1G H1G 107.7
O0 C0 N1 125.6(8)
O0 C0 O 124.6(7)
N1 C0 O 109.8(6)
C4T C2T H2T1 109.5
C4T C2T H2T2 109.5
H2T1 C2T H2T2 109.5
C4T C2T H2T3 109.5
H2T1 C2T H2T3 109.5
H2T2 C2T H2T3 109.5
O C4T C2T 103.8(6)
O C4T C3T 111.1(8)
C2T C4T C3T 110.1(8)
O C4T C1T 109.8(7)
C2T C4T C1T 109.4(9)
C3T C4T C1T 112.4(7)
C4T C3T H3T1 109.5
C4T C3T H3T2 109.5
H3T1 C3T H3T2 109.5
C4T C3T H3T3 109.5
H3T1 C3T H3T3 109.5
H3T2 C3T H3T3 109.5
C1E1 C1D C1G 111.7(9)
C1E1 C1D C1E2 110.5(10)
C1G C1D C1E2 110.3(9)
C1E1 C1D H1D 108.1
C1G C1D H1D 108.1
C1E2 C1D H1D 108.1
C2E2 C2D C2E1 110.6(13)
C2E2 C2D C2G 111.0(10)
C2E1 C2D C2G 112.4(10)
C2E2 C2D H2D 107.5
C2E1 C2D H2D 107.5
C2G C2D H2D 107.5
C3D C3E2 H3E1 109.5
C3D C3E2 H3E2 109.5
H3E1 C3E2 H3E2 109.5
C3D C3E2 H3E3 109.5
H3E1 C3E2 H3E3 109.5
H3E2 C3E2 H3E3 109.5
C3D C3E1 H3E4 109.5
C3D C3E1 H3E5 109.5
H3E4 C3E1 H3E5 109.5
C3D C3E1 H3E6 109.5
H3E4 C3E1 H3E6 109.5
H3E5 C3E1 H3E6 109.5
C4T C1T H1T1 109.5
C4T C1T H1T2 109.5
H1T1 C1T H1T2 109.5
C4T C1T H1T3 109.5
H1T1 C1T H1T3 109.5
H1T2 C1T H1T3 109.5
N4 C4 H4A 109.5
N4 C4 H4B 109.5
H4A C4 H4B 109.5
N4 C4 H4C 109.5
H4A C4 H4C 109.5
H4B C4 H4C 109.5
C1D C1E2 H1E1 109.5
C1D C1E2 H1E2 109.5
H1E1 C1E2 H1E2 109.5
C1D C1E2 H1E3 109.5
H1E1 C1E2 H1E3 109.5
H1E2 C1E2 H1E3 109.5
C2D C2E1 H2E1 109.5
C2D C2E1 H2E2 109.5
H2E1 C2E1 H2E2 109.5
C2D C2E1 H2E3 109.5
H2E1 C2E1 H2E3 109.5
H2E2 C2E1 H2E3 109.5
C1D C1E1 H1E4 109.5
C1D C1E1 H1E5 109.5
H1E4 C1E1 H1E5 109.5
C1D C1E1 H1E6 109.5
H1E4 C1E1 H1E6 109.5
H1E5 C1E1 H1E6 109.5
C2D C2E2 H2E4 109.5
C2D C2E2 H2E5 109.5
H2E4 C2E2 H2E5 109.5
C2D C2E2 H2E6 109.5
H2E4 C2E2 H2E6 109.5
H2E5 C2E2 H2E6 109.5

loop_
_geom_bond_atom_site_label_1
_geom_bond_atom_site_label_2
_geom_bond_distance
O C0 1.374(10)
O C4T 1.469(9)
N2 C1 1.341(10)
N2 C2G 1.463(10)
N2 H2 0.8600
N3 C2 1.333(8)
N3 C3G 1.475(10)
N3 H3 0.8600
N1 C0 1.318(9)
N1 C1G 1.501(11)
N1 H1 0.8600
O1 C1 1.221(8)
O3 C3 1.263(9)
C3G C3B 1.520(10)
C3G C3D 1.542(13)
C3G H3G 0.9800
C2B C2A 1.528(11)
C2B C2G 1.524(10)
C2B H2B1 0.9700
C2B H2B2 0.9700
O0 C0 1.213(9)
C2 O2 1.230(9)
C2 C2A 1.511(11)
C2G C2D 1.549(13)
C2G H2G 0.9800
C1 C1A 1.512(10)
C3 N4 1.285(10)
C3 C3A 1.516(11)
N4 C4 1.469(11)
N4 H4 0.8600
C3A C3B 1.532(11)
C3A H3A1 0.9700
C3A H3A2 0.9700
C1B C1A 1.511(11)
C1B C1G 1.528(10)
C1B H1B1 0.9700
C1B H1B2 0.9700
C2A H2A1 0.9700
C2A H2A2 0.9700
C3B H3B1 0.9700
C3B H3B2 0.9700
C3D C3E2 1.501(14)
C3D C3E1 1.539(14)
C3D H3D 0.9800
C1A H1A1 0.9700
C1A H1A2 0.9700
C1G C1D 1.528(13)
C1G H1G 0.9800
C2T C4T 1.503(12)
C2T H2T1 0.9600
C2T H2T2 0.9600
C2T H2T3 0.9600
C4T C3T 1.510(12)
C4T C1T 1.525(12)
C3T H3T1 0.9600
C3T H3T2 0.9600
C3T H3T3 0.9600
C1D C1E1 1.502(16)
C1D C1E2 1.535(14)
C1D H1D 0.9800
C2D C2E2 1.479(17)
C2D C2E1 1.512(18)
C2D H2D 0.9800
C3E2 H3E1 0.9600
C3E2 H3E2 0.9600
C3E2 H3E3 0.9600
C3E1 H3E4 0.9600
C3E1 H3E5 0.9600
C3E1 H3E6 0.9600
C1T H1T1 0.9600
C1T H1T2 0.9600
C1T H1T3 0.9600
C4 H4A 0.9600
C4 H4B 0.9600
C4 H4C 0.9600
C1E2 H1E1 0.9600
C1E2 H1E2 0.9600
C1E2 H1E3 0.9600
C2E1 H2E1 0.9600
C2E1 H2E2 0.9600
C2E1 H2E3 0.9600
C1E1 H1E4 0.9600
C1E1 H1E5 0.9600
C1E1 H1E6 0.9600
C2E2 H2E4 0.9600
C2E2 H2E5 0.9600
C2E2 H2E6 0.9600

loop_
_geom_torsion_atom_site_label_1
_geom_torsion_atom_site_label_2
_geom_torsion_atom_site_label_3
_geom_torsion_atom_site_label_4
_geom_torsion
C2 N3 C3G C3B -112.8(8)
C2 N3 C3G C3D 120.4(8)
C3G N3 C2 O2 -2.5(12)
C3G N3 C2 C2A 176.7(7)
C1 N2 C2G C2B -125.4(8)
C1 N2 C2G C2D 109.0(9)
C2A C2B C2G N2 61.2(8)
C2A C2B C2G C2D -174.0(7)
C2G N2 C1 O1 7.0(14)
C2G N2 C1 C1A -170.5(8)
O3 C3 N4 C4 1.5(15)
C3A C3 N4 C4 -179.6(9)
O3 C3 C3A C3B 53.4(11)
N4 C3 C3A C3B -125.6(8)
O2 C2 C2A C2B 56.1(10)
N3 C2 C2A C2B -123.1(7)
C2G C2B C2A C2 174.4(6)
N3 C3G C3B C3A 58.6(9)
C3D C3G C3B C3A -175.8(7)
C3 C3A C3B C3G 174.8(7)
N3 C3G C3D C3E2 -49.6(11)
C3B C3G C3D C3E2 -174.6(9)
N3 C3G C3D C3E1 -175.2(8)
C3B C3G C3D C3E1 59.8(11)
O1 C1 C1A C1B 35.3(13)
N2 C1 C1A C1B -147.1(8)
C1G C1B C1A C1 -177.6(8)
C0 N1 C1G C1B -122.6(8)
C0 N1 C1G C1D 110.5(8)
C1A C1B C1G N1 66.2(9)
C1A C1B C1G C1D -170.5(8)
C1G N1 C0 O0 11.7(14)
C1G N1 C0 O -169.7(7)
C4T O C0 O0 -4.9(13)
C4T O C0 N1 176.5(7)
C0 O C4T C2T -176.3(8)
C0 O C4T C3T -58.1(10)
C0 O C4T C1T 66.8(10)
N1 C1G C1D C1E1 -172.2(8)
C1B C1G C1D C1E1 64.8(11)
N1 C1G C1D C1E2 -48.9(11)
C1B C1G C1D C1E2 -171.9(9)
N2 C2G C2D C2E2 -171.5(10)
C2B C2G C2D C2E2 63.4(13)
N2 C2G C2D C2E1 -46.9(15)
C2B C2G C2D C2E1 -172.1(13)
